data_7046809
loop_
_publ_author_name
'Land, Michael A.'
'Huo, Bright'
'Robertson, Katherine N.'
'Ylijoki, Kai E. O.'
'Lee, Peter T. K.'
'Areephong, Jetsuda'
'Vidovi\'c, Dragoslav'
'Clyburne, Jason A. C.'

_publ_section_title
;
 Coordination, reactivity, and structural properties of electron-rich
 ethoxy- and dimethylamino-substituted 1,3-diketiminate ligands and their
 complexes.
;
_journal_issue 30
_journal_name_full 'Dalton transactions (Cambridge, England : 2003)'
_journal_page_first 10195
_journal_page_last 10205
_journal_paper_doi 10.1039/c8dt01875h
_journal_volume 47
_journal_year 2018
_chemical_formula_moiety 'C23 H33 Al N4'
_chemical_formula_sum 'C23 H33 Al N4'
_chemical_formula_weight 392.51
_space_group_crystal_system monoclinic
_space_group_IT_number 14
_space_group_name_Hall '-P 2yn'
_space_group_name_H-M_alt 'P 1 21/n 1'
_symmetry_space_group_name_Hall '-P 2yn'
_symmetry_space_group_name_H-M 'P 1 21/n 1'
_atom_sites_solution_hydrogens geom
_audit_creation_method SHELXL-2018/1
_audit_update_record
;
2018-05-02 deposited with the CCDC.
2018-06-22 downloaded from the CCDC.
;
_cell_angle_alpha 90
_cell_angle_beta 118.633(2)
_cell_angle_gamma 90
_cell_formula_units_Z 4
_cell_length_a 17.128(2)
_cell_length_b 8.9959(10)
_cell_length_c 17.166(2)
_cell_measurement_reflns_used 2131
_cell_measurement_temperature 125(2)
_cell_measurement_theta_max 28.97
_cell_measurement_theta_min 2.64
_cell_volume 2321.5(5)
_computing_cell_refinement 'Bruker SAINT'
_computing_data_collection 'Bruker APEX2'
_computing_data_reduction 'Bruker SAINT'
_computing_structure_refinement 'SHELXL-2018/1 (Sheldrick, 2018)'
_computing_structure_solution 'SHELXT-2014 (Sheldrick, 2014)'
_diffrn_ambient_temperature 125(2)
_diffrn_measured_fraction_theta_full 0.947
_diffrn_measured_fraction_theta_max 0.824
_diffrn_measurement_device_type 'Bruker APEX-II CCD'
_diffrn_measurement_method '\f and \w scans'
_diffrn_radiation_monochromator graphite
_diffrn_radiation_source 'sealed tube'
_diffrn_radiation_type MoK\a
_diffrn_radiation_wavelength 0.71073
_diffrn_reflns_av_R_equivalents 0.0618
_diffrn_reflns_av_unetI/netI 0.0414
_diffrn_reflns_Laue_measured_fraction_full 0.947
_diffrn_reflns_Laue_measured_fraction_max 0.824
_diffrn_reflns_limit_h_max 22
_diffrn_reflns_limit_h_min -22
_diffrn_reflns_limit_k_max 11
_diffrn_reflns_limit_k_min -10
_diffrn_reflns_limit_l_max 12
_diffrn_reflns_limit_l_min -22
_diffrn_reflns_number 27970
_diffrn_reflns_point_group_measured_fraction_full 0.947
_diffrn_reflns_point_group_measured_fraction_max 0.824
_diffrn_reflns_theta_full 25.242
_diffrn_reflns_theta_max 29.157
_diffrn_reflns_theta_min 2.328
_exptl_absorpt_coefficient_mu 0.102
_exptl_absorpt_correction_T_max 0.7458
_exptl_absorpt_correction_T_min 0.5707
_exptl_absorpt_correction_type multi-scan
_exptl_absorpt_process_details 'SADABS; Bruker 2009'
_exptl_crystal_colour colourless
_exptl_crystal_density_diffrn 1.123
_exptl_crystal_description 'wedge (cut)'
_exptl_crystal_F_000 848
_exptl_crystal_size_max 0.280
_exptl_crystal_size_mid 0.230
_exptl_crystal_size_min 0.180
_refine_diff_density_max 0.334
_refine_diff_density_min -0.297
_refine_diff_density_rms 0.052
_refine_ls_extinction_method none
_refine_ls_goodness_of_fit_ref 1.042
_refine_ls_hydrogen_treatment constr
_refine_ls_matrix_type full
_refine_ls_number_parameters 261
_refine_ls_number_reflns 5164
_refine_ls_number_restraints 0
_refine_ls_restrained_S_all 1.042
_refine_ls_R_factor_all 0.0518
_refine_ls_R_factor_gt 0.0424
_refine_ls_shift/su_max 0.001
_refine_ls_shift/su_mean 0.000
_refine_ls_structure_factor_coef Fsqd
_refine_ls_weighting_details 'w=1/[\s^2^(Fo^2^)+(0.0535P)^2^+0.8782P] where P=(Fo^2^+2Fc^2^)/3'
_refine_ls_weighting_scheme calc
_refine_ls_wR_factor_gt 0.1083
_refine_ls_wR_factor_ref 0.1160
_reflns_Friedel_coverage 0.000
_reflns_number_gt 4345
_reflns_number_total 5164
_reflns_threshold_expression 'I > 2\s(I)'
_cod_data_source_file c8dt01875h2.cif
_cod_data_source_block ML026
_cod_depositor_comments 'Adding full bibliography for 7046802--7046809.cif.'
_cod_database_code 7046809
_shelx_shelxl_version_number 2018/1
_shelx_space_group_comment
;
The symmetry employed for this shelxl refinement is uniquely defined
by the following loop, which should always be used as a source of
symmetry information in preference to the above space-group names.
They are only intended as comments.
;
_shelx_estimated_absorpt_t_min 0.972
_shelx_estimated_absorpt_t_max 0.982

loop_
_space_group_symop_operation_xyz
'x, y, z'
'-x+1/2, y+1/2, -z+1/2'
'-x, -y, -z'
'x-1/2, -y-1/2, z-1/2'

loop_
_atom_site_label
_atom_site_type_symbol
_atom_site_fract_x
_atom_site_fract_y
_atom_site_fract_z
_atom_site_U_iso_or_equiv
_atom_site_adp_type
_atom_site_occupancy
_atom_site_site_symmetry_order
_atom_site_calc_flag
_atom_site_refinement_flags_posn
_atom_site_refinement_flags_adp
Al1 Al 0.25720(2) 0.67170(5) 0.45465(2) 0.01699(11) Uani 1 1 d . .
N1 N 0.35338(7) 0.69487(13) 0.57252(7) 0.0189(2) Uani 1 1 d . .
N2 N 0.25931(7) 0.45887(13) 0.45538(7) 0.0192(2) Uani 1 1 d . .
N3 N 0.50740(8) 0.64819(14) 0.65856(7) 0.0243(3) Uani 1 1 d . .
N4 N 0.34902(8) 0.25066(14) 0.47005(8) 0.0239(3) Uani 1 1 d . .
C1 C 0.42538(8) 0.60649(16) 0.59293(8) 0.0196(3) Uani 1 1 d . .
C2 C 0.41906(9) 0.47446(16) 0.54600(8) 0.0213(3) Uani 1 1 d . .
H2 H 0.473215 0.435016 0.552257 0.026 Uiso 1 1 calc R U
C3 C 0.34086(9) 0.39462(16) 0.49071(8) 0.0198(3) Uani 1 1 d . .
C4 C 0.34777(8) 0.77632(15) 0.64109(8) 0.0181(3) Uani 1 1 d . .
C5 C 0.37891(9) 0.71690(17) 0.72633(8) 0.0227(3) Uani 1 1 d . .
H5 H 0.404289 0.620193 0.739172 0.027 Uiso 1 1 calc R U
C6 C 0.37307(10) 0.79788(17) 0.79224(9) 0.0251(3) Uani 1 1 d . .
H6 H 0.396087 0.756294 0.849953 0.030 Uiso 1 1 calc R U
C7 C 0.33439(9) 0.93835(17) 0.77592(9) 0.0233(3) Uani 1 1 d . .
C8 C 0.30120(9) 0.99475(17) 0.69013(8) 0.0233(3) Uani 1 1 d . .
H8 H 0.273084 1.089323 0.676525 0.028 Uiso 1 1 calc R U
C9 C 0.30826(9) 0.91582(16) 0.62384(8) 0.0215(3) Uani 1 1 d . .
H9 H 0.285818 0.957919 0.566308 0.026 Uiso 1 1 calc R U
C10 C 0.33009(11) 1.0267(2) 0.84862(10) 0.0335(4) Uani 1 1 d . .
H10A H 0.312403 1.129197 0.828520 0.050 Uiso 1 1 calc R U
H10B H 0.388693 1.026708 0.901641 0.050 Uiso 1 1 calc R U
H10C H 0.286375 0.981588 0.862850 0.050 Uiso 1 1 calc R U
C11 C 0.18312(9) 0.36959(15) 0.43629(8) 0.0190(3) Uani 1 1 d . .
C12 C 0.10462(9) 0.38898(17) 0.35728(9) 0.0246(3) Uani 1 1 d . .
H12 H 0.102338 0.459608 0.315090 0.030 Uiso 1 1 calc R U
C13 C 0.02906(10) 0.30569(18) 0.33928(10) 0.0282(3) Uani 1 1 d . .
H13 H -0.024390 0.321836 0.285432 0.034 Uiso 1 1 calc R U
C14 C 0.03079(10) 0.19946(17) 0.39892(10) 0.0262(3) Uani 1 1 d . .
C15 C 0.11017(10) 0.18012(17) 0.47761(9) 0.0256(3) Uani 1 1 d . .
H15 H 0.113113 0.107363 0.519043 0.031 Uiso 1 1 calc R U
C16 C 0.18488(9) 0.26459(16) 0.49677(8) 0.0225(3) Uani 1 1 d . .
H16 H 0.237695 0.250797 0.551540 0.027 Uiso 1 1 calc R U
C17 C -0.05000(11) 0.1076(2) 0.38027(12) 0.0371(4) Uani 1 1 d . .
H17A H -0.072115 0.136503 0.421235 0.056 Uiso 1 1 calc R U
H17B H -0.033891 0.002092 0.388432 0.056 Uiso 1 1 calc R U
H17C H -0.096501 0.124690 0.319036 0.056 Uiso 1 1 calc R U
C18 C 0.53053(10) 0.80278(17) 0.68392(10) 0.0279(3) Uani 1 1 d . .
H18A H 0.489756 0.867515 0.635552 0.042 Uiso 1 1 calc R U
H18B H 0.591665 0.821054 0.695815 0.042 Uiso 1 1 calc R U
H18C H 0.525740 0.823952 0.737477 0.042 Uiso 1 1 calc R U
C19 C 0.57970(10) 0.5421(2) 0.70308(10) 0.0363(4) Uani 1 1 d . .
H19A H 0.555092 0.444088 0.703732 0.054 Uiso 1 1 calc R U
H19B H 0.618426 0.574978 0.764177 0.054 Uiso 1 1 calc R U
H19C H 0.614248 0.535990 0.671290 0.054 Uiso 1 1 calc R U
C20 C 0.42879(11) 0.16397(18) 0.52373(11) 0.0328(4) Uani 1 1 d . .
H20A H 0.472702 0.182224 0.503631 0.049 Uiso 1 1 calc R U
H20B H 0.413657 0.058030 0.517606 0.049 Uiso 1 1 calc R U
H20C H 0.453745 0.193278 0.586122 0.049 Uiso 1 1 calc R U
C21 C 0.28489(10) 0.18113(18) 0.38695(10) 0.0290(3) Uani 1 1 d . .
H21A H 0.244989 0.116771 0.397876 0.044 Uiso 1 1 calc R U
H21B H 0.316599 0.121613 0.363182 0.044 Uiso 1 1 calc R U
H21C H 0.250039 0.258332 0.344003 0.044 Uiso 1 1 calc R U
C22 C 0.14497(9) 0.74875(17) 0.44417(9) 0.0243(3) Uani 1 1 d . .
H22A H 0.141834 0.725459 0.498369 0.036 Uiso 1 1 calc R U
H22B H 0.094678 0.702399 0.393117 0.036 Uiso 1 1 calc R U
H22C H 0.142550 0.856738 0.435798 0.036 Uiso 1 1 calc R U
C23 C 0.29590(10) 0.74374(16) 0.36954(9) 0.0236(3) Uani 1 1 d . .
H23A H 0.286686 0.851403 0.361864 0.035 Uiso 1 1 calc R U
H23B H 0.261038 0.694165 0.312226 0.035 Uiso 1 1 calc R U
H23C H 0.359137 0.721302 0.392421 0.035 Uiso 1 1 calc R U

loop_
_atom_site_aniso_label
_atom_site_aniso_U_11
_atom_site_aniso_U_22
_atom_site_aniso_U_33
_atom_site_aniso_U_23
_atom_site_aniso_U_13
_atom_site_aniso_U_12
Al1 0.0170(2) 0.0160(2) 0.01327(17) 0.00038(14) 0.00344(15) 0.00162(14)
N1 0.0181(6) 0.0193(6) 0.0144(5) -0.0012(4) 0.0039(4) 0.0023(4)
N2 0.0179(6) 0.0170(6) 0.0175(5) 0.0012(4) 0.0044(4) 0.0006(4)
N3 0.0168(6) 0.0268(7) 0.0210(5) -0.0037(5) 0.0023(4) 0.0016(5)
N4 0.0247(6) 0.0194(7) 0.0236(5) -0.0021(5) 0.0083(5) 0.0035(5)
C1 0.0172(6) 0.0236(8) 0.0143(5) 0.0020(5) 0.0045(5) 0.0011(5)
C2 0.0175(7) 0.0232(8) 0.0194(6) -0.0007(5) 0.0059(5) 0.0035(5)
C3 0.0230(7) 0.0186(7) 0.0163(5) 0.0020(5) 0.0082(5) 0.0026(5)
C4 0.0158(6) 0.0204(7) 0.0145(5) -0.0015(5) 0.0045(5) -0.0015(5)
C5 0.0266(7) 0.0204(7) 0.0196(6) 0.0047(5) 0.0099(5) 0.0039(5)
C6 0.0294(8) 0.0279(9) 0.0170(6) 0.0043(5) 0.0103(5) 0.0022(6)
C7 0.0238(7) 0.0269(8) 0.0195(6) -0.0015(5) 0.0105(5) -0.0007(5)
C8 0.0253(7) 0.0208(8) 0.0211(6) 0.0009(5) 0.0089(5) 0.0043(5)
C9 0.0230(7) 0.0223(8) 0.0149(5) 0.0019(5) 0.0055(5) 0.0025(5)
C10 0.0438(9) 0.0359(10) 0.0243(7) -0.0004(6) 0.0191(7) 0.0060(7)
C11 0.0223(7) 0.0137(7) 0.0192(6) -0.0013(5) 0.0086(5) 0.0009(5)
C12 0.0243(7) 0.0195(8) 0.0228(6) 0.0039(5) 0.0055(5) -0.0005(5)
C13 0.0221(7) 0.0262(9) 0.0281(7) -0.0023(6) 0.0054(6) -0.0016(6)
C14 0.0291(8) 0.0204(8) 0.0337(7) -0.0090(6) 0.0186(6) -0.0053(6)
C15 0.0361(8) 0.0199(8) 0.0267(7) -0.0009(5) 0.0197(6) -0.0022(6)
C16 0.0276(7) 0.0214(8) 0.0174(6) -0.0009(5) 0.0099(5) 0.0011(5)
C17 0.0368(9) 0.0297(10) 0.0506(10) -0.0122(7) 0.0257(8) -0.0120(7)
C18 0.0218(7) 0.0299(9) 0.0270(7) -0.0068(6) 0.0075(6) -0.0057(6)
C19 0.0215(8) 0.0370(10) 0.0319(8) -0.0039(7) -0.0021(6) 0.0082(6)
C20 0.0325(8) 0.0231(9) 0.0371(8) 0.0003(6) 0.0121(7) 0.0098(6)
C21 0.0334(8) 0.0267(9) 0.0283(7) -0.0097(6) 0.0159(6) -0.0025(6)
C22 0.0203(7) 0.0266(8) 0.0200(6) -0.0019(5) 0.0047(5) 0.0026(5)
C23 0.0271(7) 0.0213(8) 0.0198(6) 0.0022(5) 0.0092(5) 0.0022(5)

loop_
_atom_type_symbol
_atom_type_description
_atom_type_scat_dispersion_real
_atom_type_scat_dispersion_imag
_atom_type_scat_source
C C 0.0033 0.0016 'International Tables Vol C Tables 4.2.6.8 and 6.1.1.4'
H H 0.0000 0.0000 'International Tables Vol C Tables 4.2.6.8 and 6.1.1.4'
Al Al 0.0645 0.0514 'International Tables Vol C Tables 4.2.6.8 and 6.1.1.4'
N N 0.0061 0.0033 'International Tables Vol C Tables 4.2.6.8 and 6.1.1.4'

loop_
_geom_angle_atom_site_label_1
_geom_angle_atom_site_label_2
_geom_angle_atom_site_label_3
_geom_angle
N1 Al1 N2 95.63(5)
N1 Al1 C22 111.51(5)
N2 Al1 C22 111.54(6)
N1 Al1 C23 108.76(6)
N2 Al1 C23 108.67(6)
C22 Al1 C23 118.34(6)
C1 N1 C4 119.79(10)
C1 N1 Al1 115.00(8)
C4 N1 Al1 124.32(9)
C3 N2 C11 119.61(12)
C3 N2 Al1 116.16(9)
C11 N2 Al1 123.21(9)
C1 N3 C18 122.30(12)
C1 N3 C19 122.18(13)
C18 N3 C19 115.35(12)
C3 N4 C20 121.66(12)
C3 N4 C21 122.46(12)
C20 N4 C21 115.32(12)
N1 C1 N3 119.83(12)
N1 C1 C2 122.11(11)
N3 C1 C2 118.01(12)
C1 C2 C3 126.96(12)
C1 C2 H2 116.5
C3 C2 H2 116.5
N2 C3 N4 119.91(12)
N2 C3 C2 121.72(13)
N4 C3 C2 118.32(12)
C9 C4 C5 118.06(12)
C9 C4 N1 120.40(11)
C5 C4 N1 121.51(12)
C6 C5 C4 120.70(13)
C6 C5 H5 119.7
C4 C5 H5 119.7
C5 C6 C7 121.70(12)
C5 C6 H6 119.2
C7 C6 H6 119.1
C6 C7 C8 117.16(12)
C6 C7 C10 121.23(12)
C8 C7 C10 121.60(14)
C9 C8 C7 121.68(13)
C9 C8 H8 119.2
C7 C8 H8 119.2
C4 C9 C8 120.65(12)
C4 C9 H9 119.7
C8 C9 H9 119.7
C7 C10 H10A 109.5
C7 C10 H10B 109.5
H10A C10 H10B 109.5
C7 C10 H10C 109.5
H10A C10 H10C 109.5
H10B C10 H10C 109.5
C12 C11 C16 118.54(13)
C12 C11 N2 120.21(12)
C16 C11 N2 121.23(12)
C11 C12 C13 120.64(13)
C11 C12 H12 119.7
C13 C12 H12 119.7
C14 C13 C12 121.03(13)
C14 C13 H13 119.5
C12 C13 H13 119.5
C13 C14 C15 117.78(13)
C13 C14 C17 121.76(14)
C15 C14 C17 120.46(14)
C16 C15 C14 121.51(13)
C16 C15 H15 119.2
C14 C15 H15 119.2
C15 C16 C11 120.48(13)
C15 C16 H16 119.8
C11 C16 H16 119.8
C14 C17 H17A 109.5
C14 C17 H17B 109.5
H17A C17 H17B 109.5
C14 C17 H17C 109.5
H17A C17 H17C 109.5
H17B C17 H17C 109.5
N3 C18 H18A 109.5
N3 C18 H18B 109.5
H18A C18 H18B 109.5
N3 C18 H18C 109.5
H18A C18 H18C 109.5
H18B C18 H18C 109.5
N3 C19 H19A 109.5
N3 C19 H19B 109.5
H19A C19 H19B 109.5
N3 C19 H19C 109.5
H19A C19 H19C 109.5
H19B C19 H19C 109.5
N4 C20 H20A 109.5
N4 C20 H20B 109.5
H20A C20 H20B 109.5
N4 C20 H20C 109.5
H20A C20 H20C 109.5
H20B C20 H20C 109.5
N4 C21 H21A 109.5
N4 C21 H21B 109.5
H21A C21 H21B 109.5
N4 C21 H21C 109.5
H21A C21 H21C 109.5
H21B C21 H21C 109.5
Al1 C22 H22A 109.5
Al1 C22 H22B 109.5
H22A C22 H22B 109.5
Al1 C22 H22C 109.5
H22A C22 H22C 109.5
H22B C22 H22C 109.5
Al1 C23 H23A 109.5
Al1 C23 H23B 109.5
H23A C23 H23B 109.5
Al1 C23 H23C 109.5
H23A C23 H23C 109.5
H23B C23 H23C 109.5

loop_
_geom_bond_atom_site_label_1
_geom_bond_atom_site_label_2
_geom_bond_distance
Al1 N1 1.9122(11)
Al1 N2 1.9148(13)
Al1 C22 1.9688(15)
Al1 C23 1.9804(14)
N1 C1 1.3645(17)
N1 C4 1.4283(16)
N2 C3 1.3569(17)
N2 C11 1.4302(17)
N3 C1 1.3662(17)
N3 C18 1.454(2)
N3 C19 1.4563(18)
N4 C3 1.3676(19)
N4 C20 1.4552(18)
N4 C21 1.4597(18)
C1 C2 1.410(2)
C2 C3 1.4114(19)
C2 H2 0.9500
C4 C9 1.3887(19)
C4 C5 1.4010(17)
C5 C6 1.3890(19)
C5 H5 0.9500
C6 C7 1.392(2)
C6 H6 0.9500
C7 C8 1.3953(18)
C7 C10 1.5109(19)
C8 C9 1.3948(18)
C8 H8 0.9500
C9 H9 0.9500
C10 H10A 0.9800
C10 H10B 0.9800
C10 H10C 0.9800
C11 C12 1.3893(18)
C11 C16 1.3931(19)
C12 C13 1.396(2)
C12 H12 0.9500
C13 C14 1.390(2)
C13 H13 0.9500
C14 C15 1.394(2)
C14 C17 1.508(2)
C15 C16 1.386(2)
C15 H15 0.9500
C16 H16 0.9500
C17 H17A 0.9800
C17 H17B 0.9800
C17 H17C 0.9800
C18 H18A 0.9800
C18 H18B 0.9800
C18 H18C 0.9800
C19 H19A 0.9800
C19 H19B 0.9800
C19 H19C 0.9800
C20 H20A 0.9800
C20 H20B 0.9800
C20 H20C 0.9800
C21 H21A 0.9800
C21 H21B 0.9800
C21 H21C 0.9800
C22 H22A 0.9800
C22 H22B 0.9800
C22 H22C 0.9800
C23 H23A 0.9800
C23 H23B 0.9800
C23 H23C 0.9800

loop_
_geom_torsion_atom_site_label_1
_geom_torsion_atom_site_label_2
_geom_torsion_atom_site_label_3
_geom_torsion_atom_site_label_4
_geom_torsion
C4 N1 C1 N3 -34.72(18)
Al1 N1 C1 N3 155.65(10)
C4 N1 C1 C2 147.77(13)
Al1 N1 C1 C2 -21.86(16)
C18 N3 C1 N1 -25.27(19)
C19 N3 C1 N1 159.62(13)
C18 N3 C1 C2 152.33(13)
C19 N3 C1 C2 -22.77(19)
N1 C1 C2 C3 -17.5(2)
N3 C1 C2 C3 164.95(13)
C11 N2 C3 N4 31.54(17)
Al1 N2 C3 N4 -159.61(10)
C11 N2 C3 C2 -151.14(12)
Al1 N2 C3 C2 17.70(15)
C20 N4 C3 N2 -162.25(13)
C21 N4 C3 N2 26.71(19)
C20 N4 C3 C2 20.34(19)
C21 N4 C3 C2 -150.69(13)
C1 C2 C3 N2 20.0(2)
C1 C2 C3 N4 -162.64(13)
C1 N1 C4 C9 145.66(13)
Al1 N1 C4 C9 -45.73(17)
C1 N1 C4 C5 -36.46(19)
Al1 N1 C4 C5 132.15(12)
C9 C4 C5 C6 -2.2(2)
N1 C4 C5 C6 179.86(13)
C4 C5 C6 C7 1.7(2)
C5 C6 C7 C8 0.2(2)
C5 C6 C7 C10 -178.74(14)
C6 C7 C8 C9 -1.5(2)
C10 C7 C8 C9 177.43(14)
C5 C4 C9 C8 0.9(2)
N1 C4 C9 C8 178.88(12)
C7 C8 C9 C4 1.0(2)
C3 N2 C11 C12 -136.91(13)
Al1 N2 C11 C12 55.07(16)
C3 N2 C11 C16 44.75(17)
Al1 N2 C11 C16 -123.27(12)
C16 C11 C12 C13 0.4(2)
N2 C11 C12 C13 -177.95(13)
C11 C12 C13 C14 -1.3(2)
C12 C13 C14 C15 0.7(2)
C12 C13 C14 C17 -179.53(14)
C13 C14 C15 C16 0.7(2)
C17 C14 C15 C16 -179.08(14)
C14 C15 C16 C11 -1.5(2)
C12 C11 C16 C15 0.9(2)
N2 C11 C16 C15 179.31(12)
